data_4327141
loop_
_publ_author_name
'John A. T. Norman'
'Melanie Perez'
'M. S. Kim'
'Xinjian Lei'
'Sergei Ivanov'
'Agnes Derecskei-Kovacs'
'Laura Matz'
'Iain Buchanan'
'Arnold L. Rheingold'

_publ_section_title
;
 New Volatile Strontium and Barium Imidazolate Complexes for the
 Deposition of Group 2 Metal Oxides
;
_journal_name_full 'Inorganic Chemistry'
_journal_page_first 12396
_journal_page_last 12398
_journal_paper_doi 10.1021/ic201751q
_journal_volume 50
_journal_year 2011
_chemical_formula_sum 'C68 H124 Ba2 N8'
_chemical_formula_weight 1328.43
_chemical_name_systematic
; 
 ? 
;
_space_group_IT_number 2
_symmetry_cell_setting triclinic
_symmetry_space_group_name_Hall '-P 1'
_symmetry_space_group_name_H-M 'P -1'
_atom_sites_solution_hydrogens geom
_atom_sites_solution_primary direct
_atom_sites_solution_secondary difmap
_audit_creation_method SHELXL-97
_cell_angle_alpha 75.0130(10)
_cell_angle_beta 85.2880(10)
_cell_angle_gamma 75.0950(10)
_cell_formula_units_Z 2
_cell_length_a 10.4050(5)
_cell_length_b 18.4032(9)
_cell_length_c 19.5021(9)
_cell_measurement_reflns_used 8426
_cell_measurement_temperature 100(2)
_cell_measurement_theta_max 25.44
_cell_measurement_theta_min 2.19
_cell_volume 3485.5(3)
_computing_cell_refinement 'Bruker SAINT'
_computing_data_collection 'Bruker APEX2'
_computing_data_reduction 'Bruker SAINT'
_computing_molecular_graphics 'Bruker SHELXTL'
_computing_publication_material 'Bruker SHELXTL'
_computing_structure_refinement 'SHELXL-97 (Sheldrick, 1997)'
_computing_structure_solution 'SHELXS-97 (Sheldrick, 1990)'
_diffrn_ambient_temperature 100(2)
_diffrn_measured_fraction_theta_full 0.968
_diffrn_measured_fraction_theta_max 0.964
_diffrn_measurement_device_type 'Bruker APEX-II CCD'
_diffrn_measurement_method '\f and \w scans'
_diffrn_radiation_monochromator graphite
_diffrn_radiation_source 'fine-focus sealed tube'
_diffrn_radiation_type MoK\a
_diffrn_radiation_wavelength 0.71073
_diffrn_reflns_av_R_equivalents 0.0174
_diffrn_reflns_av_sigmaI/netI 0.0287
_diffrn_reflns_limit_h_max 12
_diffrn_reflns_limit_h_min -11
_diffrn_reflns_limit_k_max 22
_diffrn_reflns_limit_k_min -21
_diffrn_reflns_limit_l_max 23
_diffrn_reflns_limit_l_min -22
_diffrn_reflns_number 22467
_diffrn_reflns_theta_full 25.00
_diffrn_reflns_theta_max 25.36
_diffrn_reflns_theta_min 1.39
_exptl_absorpt_coefficient_mu 1.166
_exptl_absorpt_correction_T_max 0.792
_exptl_absorpt_correction_T_min 0.633
_exptl_absorpt_correction_type multi-scan
_exptl_absorpt_process_details sadabs
_exptl_crystal_colour colorless
_exptl_crystal_density_diffrn 1.266
_exptl_crystal_description block
_exptl_crystal_F_000 1400
_exptl_crystal_size_max 0.42
_exptl_crystal_size_mid 0.36
_exptl_crystal_size_min 0.32
_refine_diff_density_max 1.328
_refine_diff_density_min -0.453
_refine_diff_density_rms 0.077
_refine_ls_extinction_method none
_refine_ls_goodness_of_fit_ref 1.035
_refine_ls_hydrogen_treatment constr
_refine_ls_matrix_type full
_refine_ls_number_parameters 729
_refine_ls_number_reflns 12325
_refine_ls_number_restraints 0
_refine_ls_restrained_S_all 1.035
_refine_ls_R_factor_all 0.0333
_refine_ls_R_factor_gt 0.0286
_refine_ls_shift/su_max 0.006
_refine_ls_shift/su_mean 0.000
_refine_ls_structure_factor_coef Fsqd
_refine_ls_weighting_details 'calc w=1/[\s^2^(Fo^2^)+(0.0370P)^2^+4.0000P] where P=(Fo^2^+2Fc^2^)/3'
_refine_ls_weighting_scheme calc
_refine_ls_wR_factor_gt 0.0727
_refine_ls_wR_factor_ref 0.0760
_reflns_number_gt 10931
_reflns_number_total 12325
_reflns_threshold_expression >2sigma(I)
_cod_data_source_file ic201751q_si_002_5.cif
_cod_data_source_block ap174
_cod_database_code 4327141

loop_
_symmetry_equiv_pos_as_xyz
'x, y, z'
'-x, -y, -z'

loop_
_atom_site_label
_atom_site_type_symbol
_atom_site_fract_x
_atom_site_fract_y
_atom_site_fract_z
_atom_site_U_iso_or_equiv
_atom_site_adp_type
_atom_site_occupancy
_atom_site_symmetry_multiplicity
_atom_site_calc_flag
_atom_site_refinement_flags
Ba1 Ba 1.034885(15) 0.335162(8) 0.479295(8) 0.01794(5) Uani 1 1 d .
Ba1' Ba 0.322984(15) 0.158033(8) 1.004284(8) 0.01816(5) Uani 1 1 d .
N1 N 1.2020(2) 0.44184(13) 0.44593(12) 0.0199(5) Uani 1 1 d .
N1' N 0.4454(2) -0.06931(14) 0.92455(13) 0.0242(5) Uani 1 1 d .
N2' N 0.3007(2) 0.04411(13) 0.93149(13) 0.0236(5) Uani 1 1 d .
N2 N 1.1612(2) 0.56626(13) 0.45404(12) 0.0193(5) Uani 1 1 d .
N3' N 0.2075(2) 0.29672(12) 1.05815(12) 0.0194(5) Uani 1 1 d .
N3 N 0.9935(2) 0.17941(13) 0.51208(13) 0.0213(5) Uani 1 1 d .
N4' N 0.1818(2) 0.32022(12) 0.93945(12) 0.0211(5) Uani 1 1 d .
N4 N 1.1092(2) 0.20065(13) 0.40838(12) 0.0208(5) Uani 1 1 d .
C1 C 1.1971(3) 0.48922(16) 0.37692(15) 0.0202(6) Uani 1 1 d .
C1' C 0.4379(3) -0.01776(17) 0.85695(15) 0.0243(6) Uani 1 1 d .
C2' C 0.3479(3) 0.05184(16) 0.86107(15) 0.0236(6) Uani 1 1 d .
C2 C 1.1707(3) 0.56625(16) 0.38215(14) 0.0195(6) Uani 1 1 d .
C3 C 1.1845(3) 0.49060(15) 0.48866(15) 0.0195(6) Uani 1 1 d .
C3' C 0.3590(3) -0.02919(16) 0.96498(15) 0.0222(6) Uani 1 1 d .
C4' C 0.3008(3) -0.06910(16) 1.03565(16) 0.0237(6) Uani 1 1 d .
C4 C 1.2286(3) 0.46029(15) 0.56574(15) 0.0201(6) Uani 1 1 d .
C5 C 1.3800(3) 0.45059(19) 0.56459(17) 0.0304(7) Uani 1 1 d .
H5A H 1.4133 0.4295 0.6131 0.046 Uiso 1 1 calc R
H5B H 1.4001 0.5012 0.5447 0.046 Uiso 1 1 calc R
H5C H 1.4229 0.4149 0.5352 0.046 Uiso 1 1 calc R
C5' C 0.3989(3) -0.13862(18) 1.07776(17) 0.0341(7) Uani 1 1 d .
H5'A H 0.4730 -0.1219 1.0916 0.051 Uiso 1 1 calc R
H5'B H 0.4328 -0.1758 1.0486 0.051 Uiso 1 1 calc R
H5'C H 0.3546 -0.1633 1.1204 0.051 Uiso 1 1 calc R
C6' C 0.2468(4) -0.01273(18) 1.08138(18) 0.0373(8) Uani 1 1 d .
H6'A H 0.3201 0.0044 1.0956 0.056 Uiso 1 1 calc R
H6'B H 0.2031 -0.0383 1.1238 0.056 Uiso 1 1 calc R
H6'C H 0.1823 0.0323 1.0544 0.056 Uiso 1 1 calc R
C6 C 1.1974(3) 0.38247(17) 0.59918(16) 0.0292(7) Uani 1 1 d .
H6A H 1.1009 0.3886 0.6004 0.044 Uiso 1 1 calc R
H6B H 1.2311 0.3631 0.6477 0.044 Uiso 1 1 calc R
H6C H 1.2400 0.3454 0.5711 0.044 Uiso 1 1 calc R
C7' C 0.1845(3) -0.0970(2) 1.01485(19) 0.0391(8) Uani 1 1 d .
H7'A H 0.1419 -0.1222 1.0579 0.059 Uiso 1 1 calc R
H7'B H 0.2189 -0.1340 0.9856 0.059 Uiso 1 1 calc R
H7'C H 0.1193 -0.0523 0.9879 0.059 Uiso 1 1 calc R
C7 C 1.1649(3) 0.51514(17) 0.61211(16) 0.0267(6) Uani 1 1 d .
H7A H 1.0683 0.5219 0.6136 0.040 Uiso 1 1 calc R
H7B H 1.1857 0.5655 0.5924 0.040 Uiso 1 1 calc R
H7C H 1.1996 0.4934 0.6603 0.040 Uiso 1 1 calc R
C8' C 0.2744(3) 0.12345(16) 0.80645(15) 0.0256(6) Uani 1 1 d .
C8 C 1.1697(3) 0.64499(15) 0.32860(15) 0.0217(6) Uani 1 1 d .
C9' C 0.3649(4) 0.17161(18) 0.75896(18) 0.0379(8) Uani 1 1 d .
H9'A H 0.4322 0.1773 0.7882 0.057 Uiso 1 1 calc R
H9'B H 0.3110 0.2230 0.7359 0.057 Uiso 1 1 calc R
H9'C H 0.4091 0.1450 0.7227 0.057 Uiso 1 1 calc R
C9 C 1.0803(3) 0.71236(16) 0.35669(16) 0.0246(6) Uani 1 1 d .
H9A H 1.0808 0.7617 0.3224 0.037 Uiso 1 1 calc R
H9B H 1.1140 0.7124 0.4021 0.037 Uiso 1 1 calc R
H9C H 0.9892 0.7058 0.3635 0.037 Uiso 1 1 calc R
C10' C 0.1783(3) 0.17980(17) 0.84455(17) 0.0318(7) Uani 1 1 d .
H10A H 0.2292 0.2050 0.8671 0.048 Uiso 1 1 calc R
H10B H 0.1266 0.1510 0.8808 0.048 Uiso 1 1 calc R
H10C H 0.1178 0.2193 0.8100 0.048 Uiso 1 1 calc R
C10 C 1.1171(3) 0.65317(17) 0.25504(16) 0.0291(7) Uani 1 1 d .
H10D H 1.1098 0.7063 0.2263 0.044 Uiso 1 1 calc R
H10E H 1.0294 0.6418 0.2602 0.044 Uiso 1 1 calc R
H10F H 1.1787 0.6167 0.2316 0.044 Uiso 1 1 calc R
C11' C 0.1921(3) 0.09965(19) 0.75826(18) 0.0349(7) Uani 1 1 d .
H11A H 0.1478 0.1468 0.7228 0.042 Uiso 1 1 calc R
H11B H 0.2536 0.0651 0.7321 0.042 Uiso 1 1 calc R
C11 C 1.3134(3) 0.65507(16) 0.32338(16) 0.0261(6) Uani 1 1 d .
H11C H 1.3421 0.6503 0.3718 0.031 Uiso 1 1 calc R
H11D H 1.3719 0.6117 0.3060 0.031 Uiso 1 1 calc R
C12' C 0.0871(4) 0.0588(2) 0.7953(2) 0.0515(10) Uani 1 1 d .
H12A H 0.0479 0.0404 0.7610 0.077 Uiso 1 1 calc R
H12B H 0.0175 0.0951 0.8152 0.077 Uiso 1 1 calc R
H12C H 0.1280 0.0146 0.8335 0.077 Uiso 1 1 calc R
C12 C 1.3361(3) 0.73098(19) 0.2757(2) 0.0401(8) Uani 1 1 d .
H12D H 1.4307 0.7302 0.2754 0.060 Uiso 1 1 calc R
H12E H 1.2836 0.7746 0.2940 0.060 Uiso 1 1 calc R
H12F H 1.3087 0.7368 0.2273 0.060 Uiso 1 1 calc R
C13 C 1.2384(3) 0.44851(16) 0.31620(15) 0.0227(6) Uani 1 1 d .
C13' C 0.5105(3) -0.05171(17) 0.79540(16) 0.0282(7) Uani 1 1 d .
C14 C 1.1263(3) 0.46490(18) 0.26319(17) 0.0294(7) Uani 1 1 d .
H14A H 1.0486 0.4495 0.2886 0.044 Uiso 1 1 calc R
H14B H 1.1572 0.4352 0.2274 0.044 Uiso 1 1 calc R
H14C H 1.1020 0.5204 0.2399 0.044 Uiso 1 1 calc R
C14' C 0.5480(3) 0.00657(19) 0.73138(18) 0.0380(8) Uani 1 1 d .
H14D H 0.5911 -0.0203 0.6951 0.046 Uiso 1 1 calc R
H14E H 0.6095 0.0321 0.7458 0.046 Uiso 1 1 calc R
H14F H 0.4678 0.0456 0.7119 0.046 Uiso 1 1 calc R
C15 C 1.2796(3) 0.35975(16) 0.34551(16) 0.0295(7) Uani 1 1 d .
H15A H 1.3388 0.3469 0.3858 0.044 Uiso 1 1 calc R
H15B H 1.3262 0.3356 0.3082 0.044 Uiso 1 1 calc R
H15C H 1.2002 0.3403 0.3612 0.044 Uiso 1 1 calc R
C15' C 0.6412(3) -0.11170(17) 0.82216(16) 0.0269(6) Uani 1 1 d .
H15D H 0.7016 -0.0856 0.8368 0.040 Uiso 1 1 calc R
H15E H 0.6833 -0.1358 0.7840 0.040 Uiso 1 1 calc R
H15F H 0.6217 -0.1518 0.8628 0.040 Uiso 1 1 calc R
C16 C 1.3606(3) 0.47245(17) 0.27527(15) 0.0242(6) Uani 1 1 d .
H16A H 1.3819 0.4476 0.2350 0.029 Uiso 1 1 calc R
H16B H 1.3372 0.5293 0.2553 0.029 Uiso 1 1 calc R
C16' C 0.4175(3) -0.09606(18) 0.77236(17) 0.0320(7) Uani 1 1 d .
H16C H 0.4021 -0.1372 0.8139 0.038 Uiso 1 1 calc R
H16D H 0.3305 -0.0592 0.7590 0.038 Uiso 1 1 calc R
C17 C 1.4841(3) 0.45063(19) 0.32026(17) 0.0324(7) Uani 1 1 d .
H17A H 1.5524 0.4749 0.2933 0.049 Uiso 1 1 calc R
H17B H 1.5183 0.3941 0.3327 0.049 Uiso 1 1 calc R
H17C H 1.4611 0.4689 0.3637 0.049 Uiso 1 1 calc R
C17' C 0.4694(4) -0.1329(3) 0.7112(2) 0.0575(11) Uani 1 1 d .
H17D H 0.4109 -0.1647 0.7049 0.086 Uiso 1 1 calc R
H17E H 0.5595 -0.1657 0.7216 0.086 Uiso 1 1 calc R
H17F H 0.4715 -0.0922 0.6676 0.086 Uiso 1 1 calc R
C18 C 0.9751(3) 0.22523(15) 0.39272(15) 0.0212(6) Uani 1 1 d .
C18' C 0.3000(3) 0.33694(15) 0.95028(15) 0.0211(6) Uani 1 1 d .
C19 C 0.9031(3) 0.21109(15) 0.45732(15) 0.0215(6) Uani 1 1 d .
C19' C 0.3160(3) 0.32258(15) 1.02418(15) 0.0198(6) Uani 1 1 d .
C20 C 1.1140(3) 0.17257(15) 0.47906(15) 0.0189(6) Uani 1 1 d .
C20' C 0.1306(3) 0.29888(14) 1.00509(15) 0.0183(6) Uani 1 1 d .
C21 C 1.2433(3) 0.13173(16) 0.51808(16) 0.0234(6) Uani 1 1 d .
C21' C -0.0079(3) 0.28416(16) 1.01954(15) 0.0224(6) Uani 1 1 d .
C22 C 1.3529(3) 0.10624(18) 0.46546(17) 0.0301(7) Uani 1 1 d .
H22A H 1.3264 0.0711 0.4424 0.045 Uiso 1 1 calc R
H22B H 1.4359 0.0794 0.4910 0.045 Uiso 1 1 calc R
H22C H 1.3665 0.1520 0.4294 0.045 Uiso 1 1 calc R
C22' C -0.0800(3) 0.29950(19) 0.94991(17) 0.0319(7) Uani 1 1 d .
H22D H -0.0862 0.3532 0.9230 0.048 Uiso 1 1 calc R
H22E H -0.1696 0.2912 0.9604 0.048 Uiso 1 1 calc R
H22F H -0.0302 0.2639 0.9218 0.048 Uiso 1 1 calc R
C23 C 1.2881(3) 0.18587(17) 0.55415(17) 0.0296(7) Uani 1 1 d .
H23A H 1.2190 0.2028 0.5879 0.044 Uiso 1 1 calc R
H23B H 1.3028 0.2313 0.5181 0.044 Uiso 1 1 calc R
H23C H 1.3709 0.1581 0.5794 0.044 Uiso 1 1 calc R
C23' C 0.0002(3) 0.20088(18) 1.06300(19) 0.0348(8) Uani 1 1 d .
H23D H 0.0457 0.1918 1.1076 0.052 Uiso 1 1 calc R
H23E H 0.0499 0.1644 1.0358 0.052 Uiso 1 1 calc R
H23F H -0.0898 0.1932 1.0734 0.052 Uiso 1 1 calc R
C24 C 1.2218(3) 0.06026(17) 0.57482(17) 0.0326(7) Uani 1 1 d .
H24A H 1.1537 0.0769 0.6091 0.049 Uiso 1 1 calc R
H24B H 1.3054 0.0326 0.5994 0.049 Uiso 1 1 calc R
H24C H 1.1927 0.0257 0.5521 0.049 Uiso 1 1 calc R
C24' C -0.0855(3) 0.34014(19) 1.06340(17) 0.0316(7) Uani 1 1 d .
H24D H -0.0404 0.3295 1.1084 0.047 Uiso 1 1 calc R
H24E H -0.1759 0.3329 1.0730 0.047 Uiso 1 1 calc R
H24F H -0.0895 0.3937 1.0368 0.047 Uiso 1 1 calc R
C25' C 0.4149(3) 0.33583(16) 1.07108(16) 0.0232(6) Uani 1 1 d .
C25 C 0.7541(3) 0.21966(17) 0.47821(17) 0.0262(6) Uani 1 1 d .
C26' C 0.3712(3) 0.31717(16) 1.14929(16) 0.0260(6) Uani 1 1 d .
H26A H 0.3749 0.2617 1.1658 0.039 Uiso 1 1 calc R
H26B H 0.2799 0.3473 1.1544 0.039 Uiso 1 1 calc R
H26C H 0.4307 0.3307 1.1777 0.039 Uiso 1 1 calc R
C26 C 0.6779(3) 0.1922(2) 0.4297(2) 0.0393(8) Uani 1 1 d .
H26D H 0.7247 0.1395 0.4269 0.059 Uiso 1 1 calc R
H26E H 0.6724 0.2272 0.3821 0.059 Uiso 1 1 calc R
H26F H 0.5880 0.1923 0.4492 0.059 Uiso 1 1 calc R
C27' C 0.5559(3) 0.28334(17) 1.06562(18) 0.0308(7) Uani 1 1 d .
H27A H 0.5506 0.2292 1.0748 0.046 Uiso 1 1 calc R
H27B H 0.6133 0.2882 1.1008 0.046 Uiso 1 1 calc R
H27C H 0.5930 0.2993 1.0179 0.046 Uiso 1 1 calc R
C27 C 0.6851(3) 0.30508(18) 0.47501(18) 0.0319(7) Uani 1 1 d .
H27D H 0.7271 0.3232 0.5084 0.048 Uiso 1 1 calc R
H27E H 0.5907 0.3098 0.4878 0.048 Uiso 1 1 calc R
H27F H 0.6935 0.3367 0.4268 0.048 Uiso 1 1 calc R
C28 C 0.7398(3) 0.17243(18) 0.55497(18) 0.0353(8) Uani 1 1 d .
H28A H 0.7927 0.1879 0.5861 0.042 Uiso 1 1 calc R
H28D H 0.6454 0.1867 0.5701 0.042 Uiso 1 1 calc R
C28' C 0.4240(3) 0.42164(16) 1.05068(17) 0.0265(6) Uani 1 1 d .
H28B H 0.4898 0.4274 1.0816 0.032 Uiso 1 1 calc R
H28C H 0.4578 0.4340 1.0011 0.032 Uiso 1 1 calc R
C29 C 0.7830(4) 0.0842(2) 0.5669(2) 0.0537(11) Uani 1 1 d .
H29A H 0.7801 0.0598 0.6178 0.081 Uiso 1 1 calc R
H29B H 0.8739 0.0693 0.5485 0.081 Uiso 1 1 calc R
H29C H 0.7227 0.0670 0.5420 0.081 Uiso 1 1 calc R
C29' C 0.2931(3) 0.48057(16) 1.05680(17) 0.0294(7) Uani 1 1 d .
H29D H 0.3033 0.5330 1.0342 0.044 Uiso 1 1 calc R
H29E H 0.2689 0.4767 1.1070 0.044 Uiso 1 1 calc R
H29F H 0.2231 0.4699 1.0331 0.044 Uiso 1 1 calc R
C30 C 0.9420(3) 0.24670(16) 0.31367(16) 0.0255(6) Uani 1 1 d .
C30' C 0.3649(3) 0.37885(17) 0.88285(16) 0.0300(7) Uani 1 1 d .
C31' C 0.3392(4) 0.34987(19) 0.81935(17) 0.0382(8) Uani 1 1 d .
H31A H 0.3845 0.2948 0.8265 0.057 Uiso 1 1 calc R
H31B H 0.3734 0.3798 0.7758 0.057 Uiso 1 1 calc R
H31C H 0.2434 0.3565 0.8153 0.057 Uiso 1 1 calc R
C31 C 1.0650(3) 0.26287(19) 0.26829(16) 0.0318(7) Uani 1 1 d .
H31D H 1.0448 0.2741 0.2179 0.048 Uiso 1 1 calc R
H31E H 1.1400 0.2172 0.2802 0.048 Uiso 1 1 calc R
H31F H 1.0882 0.3076 0.2780 0.048 Uiso 1 1 calc R
C32' C 0.5161(3) 0.36653(19) 0.88522(18) 0.0374(8) Uani 1 1 d .
H32A H 0.5584 0.3108 0.8973 0.056 Uiso 1 1 calc R
H32B H 0.5374 0.3901 0.9212 0.056 Uiso 1 1 calc R
H32C H 0.5492 0.3908 0.8387 0.056 Uiso 1 1 calc R
C32 C 0.8289(3) 0.31979(19) 0.29174(18) 0.0371(8) Uani 1 1 d .
H32D H 0.7482 0.3121 0.3193 0.056 Uiso 1 1 calc R
H32E H 0.8120 0.3299 0.2410 0.056 Uiso 1 1 calc R
H32F H 0.8542 0.3641 0.3009 0.056 Uiso 1 1 calc R
C33 C 0.9051(3) 0.17859(19) 0.29298(18) 0.0339(7) Uani 1 1 d .
H33A H 0.8154 0.1753 0.3126 0.041 Uiso 1 1 calc R
H33B H 0.9002 0.1907 0.2406 0.041 Uiso 1 1 calc R
C33' C 0.3009(4) 0.46770(17) 0.86810(17) 0.0348(8) Uani 1 1 d .
H33C H 0.3225 0.4865 0.9079 0.042 Uiso 1 1 calc R
H33D H 0.3430 0.4939 0.8246 0.042 Uiso 1 1 calc R
C34 C 1.0008(4) 0.09967(19) 0.3183(2) 0.0475(9) Uani 1 1 d .
H34A H 0.9680 0.0602 0.3045 0.071 Uiso 1 1 calc R
H34B H 1.0071 0.0870 0.3701 0.071 Uiso 1 1 calc R
H34C H 1.0888 0.1010 0.2967 0.071 Uiso 1 1 calc R
C34' C 0.1516(4) 0.49240(19) 0.8589(2) 0.0477(10) Uani 1 1 d .
H34D H 0.1225 0.5492 0.8463 0.072 Uiso 1 1 calc R
H34E H 0.1077 0.4716 0.9034 0.072 Uiso 1 1 calc R
H34F H 0.1279 0.4724 0.8210 0.072 Uiso 1 1 calc R

loop_
_atom_site_aniso_label
_atom_site_aniso_U_11
_atom_site_aniso_U_22
_atom_site_aniso_U_33
_atom_site_aniso_U_23
_atom_site_aniso_U_13
_atom_site_aniso_U_12
Ba1 0.01916(9) 0.01377(8) 0.02029(10) -0.00393(6) 0.00152(6) -0.00384(6)
Ba1' 0.01681(9) 0.01431(9) 0.02252(10) -0.00477(7) 0.00024(6) -0.00231(6)
N1 0.0202(12) 0.0181(11) 0.0213(13) -0.0048(9) 0.0027(9) -0.0055(9)
N1' 0.0242(13) 0.0248(13) 0.0231(13) -0.0063(10) 0.0003(10) -0.0050(10)
N2' 0.0236(13) 0.0215(12) 0.0256(14) -0.0063(10) 0.0008(10) -0.0054(10)
N2 0.0174(11) 0.0178(11) 0.0203(13) -0.0026(9) 0.0019(9) -0.0032(9)
N3' 0.0182(12) 0.0148(11) 0.0249(13) -0.0066(9) 0.0038(9) -0.0033(9)
N3 0.0231(12) 0.0153(11) 0.0254(13) -0.0053(10) 0.0011(10) -0.0046(9)
N4' 0.0228(12) 0.0148(11) 0.0241(13) -0.0048(9) 0.0018(10) -0.0027(9)
N4 0.0222(12) 0.0168(11) 0.0235(13) -0.0057(10) -0.0001(10) -0.0040(9)
C1 0.0181(14) 0.0214(14) 0.0214(15) -0.0051(11) 0.0021(11) -0.0063(11)
C1' 0.0262(15) 0.0250(15) 0.0209(15) -0.0045(12) -0.0037(12) -0.0051(12)
C2' 0.0299(16) 0.0211(14) 0.0193(15) -0.0067(12) -0.0015(12) -0.0034(12)
C2 0.0153(13) 0.0216(14) 0.0202(15) -0.0043(11) 0.0019(11) -0.0035(11)
C3 0.0164(13) 0.0193(14) 0.0222(15) -0.0046(11) 0.0034(11) -0.0050(11)
C3' 0.0195(14) 0.0245(15) 0.0260(16) -0.0104(12) -0.0012(11) -0.0071(11)
C4' 0.0198(14) 0.0212(14) 0.0311(17) -0.0064(12) 0.0050(12) -0.0083(11)
C4 0.0202(14) 0.0171(13) 0.0213(15) -0.0032(11) -0.0018(11) -0.0030(11)
C5 0.0237(16) 0.0376(18) 0.0298(18) -0.0103(14) -0.0013(13) -0.0051(13)
C5' 0.0342(18) 0.0322(17) 0.0296(18) -0.0002(14) 0.0068(14) -0.0071(14)
C6' 0.047(2) 0.0291(17) 0.0377(19) -0.0103(14) 0.0188(16) -0.0164(15)
C6 0.0411(18) 0.0220(15) 0.0239(17) -0.0019(12) -0.0042(13) -0.0096(13)
C7' 0.0332(18) 0.044(2) 0.045(2) -0.0087(16) 0.0043(15) -0.0213(16)
C7 0.0289(16) 0.0243(15) 0.0237(16) -0.0044(12) -0.0029(12) -0.0019(12)
C8' 0.0313(16) 0.0216(14) 0.0217(16) -0.0068(12) -0.0016(12) -0.0006(12)
C8 0.0231(14) 0.0178(13) 0.0214(15) -0.0014(11) 0.0029(11) -0.0044(11)
C9' 0.055(2) 0.0233(16) 0.0310(19) -0.0022(14) 0.0050(16) -0.0078(15)
C9 0.0243(15) 0.0199(14) 0.0268(16) -0.0031(12) 0.0034(12) -0.0048(11)
C10' 0.0366(18) 0.0238(15) 0.0307(18) -0.0089(13) -0.0065(14) 0.0040(13)
C10 0.0336(17) 0.0234(15) 0.0260(17) -0.0034(12) -0.0020(13) -0.0015(13)
C11' 0.0357(18) 0.0313(17) 0.0352(19) -0.0112(14) -0.0113(14) 0.0025(14)
C11 0.0242(15) 0.0239(15) 0.0285(17) -0.0058(12) 0.0055(12) -0.0055(12)
C12' 0.042(2) 0.059(3) 0.062(3) -0.027(2) -0.0092(19) -0.0134(19)
C12 0.0380(19) 0.0319(17) 0.048(2) -0.0070(15) 0.0171(16) -0.0132(15)
C13 0.0237(15) 0.0225(14) 0.0222(15) -0.0062(12) 0.0046(12) -0.0071(11)
C13' 0.0302(16) 0.0261(15) 0.0234(16) -0.0064(12) -0.0017(13) 0.0024(12)
C14 0.0261(16) 0.0325(17) 0.0331(18) -0.0145(14) 0.0039(13) -0.0080(13)
C14' 0.042(2) 0.0303(17) 0.037(2) -0.0076(15) 0.0079(15) -0.0046(15)
C15 0.0406(18) 0.0229(15) 0.0266(17) -0.0081(13) 0.0085(14) -0.0114(13)
C15' 0.0274(16) 0.0232(15) 0.0286(17) -0.0086(12) 0.0014(12) -0.0024(12)
C16 0.0269(15) 0.0245(15) 0.0211(15) -0.0085(12) 0.0046(12) -0.0045(12)
C16' 0.0311(17) 0.0311(17) 0.0319(18) -0.0094(14) 0.0011(13) -0.0032(13)
C17 0.0240(16) 0.0378(18) 0.0331(18) -0.0084(14) 0.0027(13) -0.0047(13)
C17' 0.059(3) 0.061(3) 0.057(3) -0.025(2) -0.006(2) -0.010(2)
C18 0.0225(14) 0.0157(13) 0.0254(16) -0.0058(11) -0.0004(11) -0.0042(11)
C18' 0.0246(15) 0.0146(13) 0.0245(16) -0.0060(11) 0.0049(12) -0.0055(11)
C19 0.0211(14) 0.0163(13) 0.0288(16) -0.0072(12) -0.0009(12) -0.0056(11)
C19' 0.0204(14) 0.0147(13) 0.0248(16) -0.0057(11) 0.0037(11) -0.0055(10)
C20 0.0228(14) 0.0127(12) 0.0218(15) -0.0056(11) -0.0003(11) -0.0040(10)
C20' 0.0186(14) 0.0123(12) 0.0226(15) -0.0050(11) 0.0018(11) -0.0013(10)
C21 0.0263(15) 0.0176(14) 0.0256(16) -0.0060(12) -0.0016(12) -0.0030(11)
C21' 0.0153(13) 0.0241(14) 0.0262(16) -0.0059(12) 0.0019(11) -0.0031(11)
C22 0.0247(16) 0.0291(16) 0.0348(18) -0.0113(14) -0.0018(13) 0.0004(13)
C22' 0.0214(15) 0.0406(18) 0.0365(19) -0.0172(15) -0.0015(13) -0.0048(13)
C23 0.0301(17) 0.0249(15) 0.0345(18) -0.0111(13) -0.0084(13) -0.0019(13)
C23' 0.0200(15) 0.0320(17) 0.050(2) -0.0019(15) 0.0000(14) -0.0110(13)
C24 0.0390(18) 0.0224(15) 0.0312(18) 0.0007(13) -0.0088(14) -0.0030(13)
C24' 0.0189(15) 0.0402(18) 0.0339(18) -0.0149(15) 0.0017(13) 0.0008(13)
C25' 0.0216(15) 0.0178(14) 0.0301(17) -0.0061(12) 0.0032(12) -0.0055(11)
C25 0.0195(14) 0.0270(15) 0.0357(18) -0.0134(13) 0.0040(12) -0.0077(12)
C26' 0.0285(16) 0.0206(14) 0.0298(17) -0.0065(12) -0.0040(13) -0.0062(12)
C26 0.0276(17) 0.046(2) 0.055(2) -0.0278(18) 0.0048(15) -0.0155(15)
C27' 0.0244(16) 0.0263(16) 0.0413(19) -0.0084(14) -0.0003(13) -0.0054(13)
C27 0.0233(16) 0.0314(17) 0.042(2) -0.0154(15) 0.0009(13) -0.0030(13)
C28 0.0303(17) 0.0335(18) 0.043(2) -0.0087(15) 0.0100(15) -0.0139(14)
C28' 0.0295(16) 0.0209(15) 0.0326(17) -0.0077(12) -0.0012(13) -0.0112(12)
C29 0.053(2) 0.034(2) 0.072(3) -0.0020(19) 0.010(2) -0.0217(18)
C29' 0.0406(18) 0.0174(14) 0.0308(18) -0.0073(12) 0.0025(14) -0.0080(13)
C30 0.0275(16) 0.0226(15) 0.0252(16) -0.0063(12) -0.0034(12) -0.0028(12)
C30' 0.0421(18) 0.0242(15) 0.0271(17) -0.0085(13) 0.0129(14) -0.0158(14)
C31' 0.064(2) 0.0335(18) 0.0259(17) -0.0144(14) 0.0175(16) -0.0253(17)
C31 0.0414(19) 0.0348(17) 0.0207(16) -0.0057(13) 0.0006(13) -0.0137(14)
C32' 0.043(2) 0.0347(18) 0.040(2) -0.0139(15) 0.0218(16) -0.0225(15)
C32 0.043(2) 0.0332(18) 0.0287(18) -0.0078(14) -0.0099(15) 0.0042(15)
C33 0.0354(18) 0.0374(18) 0.0347(19) -0.0180(15) -0.0007(14) -0.0099(14)
C33' 0.063(2) 0.0234(16) 0.0206(16) -0.0031(13) 0.0045(15) -0.0198(15)
C34 0.063(2) 0.0289(18) 0.057(2) -0.0201(17) -0.0005(19) -0.0115(17)
C34' 0.069(3) 0.0230(17) 0.047(2) -0.0028(16) -0.0229(19) -0.0046(17)

loop_
_atom_type_symbol
_atom_type_description
_atom_type_scat_dispersion_real
_atom_type_scat_dispersion_imag
_atom_type_scat_source
C C 0.0033 0.0016 'International Tables Vol C Tables 4.2.6.8 and 6.1.1.4'
H H 0.0000 0.0000 'International Tables Vol C Tables 4.2.6.8 and 6.1.1.4'
N N 0.0061 0.0033 'International Tables Vol C Tables 4.2.6.8 and 6.1.1.4'
Ba Ba -0.3244 2.2819 'International Tables Vol C Tables 4.2.6.8 and 6.1.1.4'

loop_
_geom_angle_atom_site_label_1
_geom_angle_atom_site_label_2
_geom_angle_atom_site_label_3
_geom_angle
_geom_angle_site_symmetry_1
_geom_angle_site_symmetry_3
N2 Ba1 N1 92.84(6) 2_766 .
N2 Ba1 C20 137.88(7) 2_766 .
N1 Ba1 C20 126.28(7) . .
N2 Ba1 N3 111.39(6) 2_766 .
N1 Ba1 N3 152.22(6) . .
C20 Ba1 N3 26.98(7) . .
N2 Ba1 N4 148.87(6) 2_766 .
N1 Ba1 N4 116.25(6) . .
C20 Ba1 N4 25.97(7) . .
N3 Ba1 N4 44.68(6) . .
N2 Ba1 C19 105.86(7) 2_766 .
N1 Ba1 C19 156.96(7) . .
C20 Ba1 C19 42.40(7) . .
N3 Ba1 C19 26.60(7) . .
N4 Ba1 C19 43.27(7) . .
N2 Ba1 C18 124.72(7) 2_766 .
N1 Ba1 C18 130.81(7) . .
C20 Ba1 C18 41.78(8) . .
N3 Ba1 C18 43.75(7) . .
N4 Ba1 C18 25.79(7) . .
C19 Ba1 C18 26.16(7) . .
N2 Ba1 C7 58.92(7) 2_766 2_766
N1 Ba1 C7 79.79(7) . 2_766
C20 Ba1 C7 134.74(8) . 2_766
N3 Ba1 C7 123.91(7) . 2_766
N4 Ba1 C7 113.10(7) . 2_766
C19 Ba1 C7 98.20(8) . 2_766
C18 Ba1 C7 92.97(7) . 2_766
N2 Ba1 C9 54.28(7) 2_766 2_766
N1 Ba1 C9 119.01(7) . 2_766
C20 Ba1 C9 89.43(7) . 2_766
N3 Ba1 C9 69.52(7) . 2_766
N4 Ba1 C9 113.44(6) . 2_766
C19 Ba1 C9 83.38(7) . 2_766
C18 Ba1 C9 109.16(7) . 2_766
C7 Ba1 C9 110.48(7) 2_766 2_766
N2 Ba1 C23 128.69(7) 2_766 .
N1 Ba1 C23 92.30(7) . .
C20 Ba1 C23 46.45(7) . .
N3 Ba1 C23 62.22(7) . .
N4 Ba1 C23 64.45(7) . .
C19 Ba1 C23 86.47(7) . .
C18 Ba1 C23 87.20(7) . .
C7 Ba1 C23 169.70(8) 2_766 .
C9 Ba1 C23 79.08(7) 2_766 .
N2 Ba1 C6 73.84(7) 2_766 .
N1 Ba1 C6 54.48(7) . .
C20 Ba1 C6 113.97(7) . .
N3 Ba1 C6 118.12(7) . .
N4 Ba1 C6 131.42(7) . .
C19 Ba1 C6 143.45(7) . .
C18 Ba1 C6 155.51(7) . .
C7 Ba1 C6 111.25(7) 2_766 .
C9 Ba1 C6 66.63(7) 2_766 .
C23 Ba1 C6 68.33(7) . .
N1' Ba1' C20' 138.11(7) 2_657 .
N1' Ba1' N2' 95.49(7) 2_657 .
C20' Ba1' N2' 125.83(7) . .
N1' Ba1' N3' 111.28(7) 2_657 .
C20' Ba1' N3' 26.84(7) . .
N2' Ba1' N3' 151.49(7) . .
N1' Ba1' N4' 142.21(7) 2_657 .
C20' Ba1' N4' 26.74(7) . .
N2' Ba1' N4' 115.87(7) . .
N3' Ba1' N4' 45.18(6) . .
N1' Ba1' C19' 101.11(7) 2_657 .
C20' Ba1' C19' 42.14(7) . .
N2' Ba1' C19' 157.53(7) . .
N3' Ba1' C19' 26.19(6) . .
N4' Ba1' C19' 43.53(7) . .
N1' Ba1' C18' 116.38(7) 2_657 .
C20' Ba1' C18' 42.05(7) . .
N2' Ba1' C18' 131.63(7) . .
N3' Ba1' C18' 43.57(7) . .
N4' Ba1' C18' 26.07(7) . .
C19' Ba1' C18' 26.03(7) . .
N1' Ba1' C5' 59.67(8) 2_657 2_657
C20' Ba1' C5' 127.11(8) . 2_657
N2' Ba1' C5' 80.55(8) . 2_657
N3' Ba1' C5' 120.96(7) . 2_657
N4' Ba1' C5' 103.32(7) . 2_657
C19' Ba1' C5' 94.84(8) . 2_657
C18' Ba1' C5' 85.36(8) . 2_657
N1' Ba1' C15' 54.90(7) 2_657 2_657
C20' Ba1' C15' 93.10(7) . 2_657
N2' Ba1' C15' 120.92(7) . 2_657
N3' Ba1' C15' 71.12(7) . 2_657
N4' Ba1' C15' 116.27(7) . 2_657
C19' Ba1' C15' 81.28(7) . 2_657
C18' Ba1' C15' 107.31(7) . 2_657
C5' Ba1' C15' 111.93(8) 2_657 2_657
N1' Ba1' C6' 76.86(8) 2_657 .
C20' Ba1' C6' 119.32(8) . .
N2' Ba1' C6' 54.49(7) . .
N3' Ba1' C6' 120.98(7) . .
N4' Ba1' C6' 138.16(8) . .
C19' Ba1' C6' 144.42(7) . .
C18' Ba1' C6' 161.36(8) . .
C5' Ba1' C6' 113.19(8) 2_657 .
C15' Ba1' C6' 68.45(8) 2_657 .
N1' Ba1' C23' 131.05(8) 2_657 .
C20' Ba1' C23' 46.23(7) . .
N2' Ba1' C23' 97.45(7) . .
N3' Ba1' C23' 57.76(7) . .
N4' Ba1' C23' 67.94(7) . .
C19' Ba1' C23' 82.99(7) . .
C18' Ba1' C23' 88.24(7) . .
C5' Ba1' C23' 169.28(8) 2_657 .
C15' Ba1' C23' 78.21(8) 2_657 .
C6' Ba1' C23' 73.16(8) . .
C3 N1 C1 105.1(2) . .
C3 N1 Ba1 114.71(16) . .
C1 N1 Ba1 117.39(17) . .
C3' N1' C1' 104.4(2) . .
C3' N1' Ba1' 112.81(18) . 2_657
C1' N1' Ba1' 126.29(18) . 2_657
C3' N2' C2' 104.7(2) . .
C3' N2' Ba1' 113.96(18) . .
C2' N2' Ba1' 118.41(17) . .
C3 N2 C2 104.6(2) . .
C3 N2 Ba1 113.72(16) . 2_766
C2 N2 Ba1 127.15(16) . 2_766
C20' N3' C19' 104.6(2) . .
C20' N3' Ba1' 72.36(14) . .
C19' N3' Ba1' 84.55(14) . .
C20 N3 C19 104.5(2) . .
C20 N3 Ba1 75.93(14) . .
C19 N3 Ba1 83.69(15) . .
C20' N4' C18' 104.6(2) . .
C20' N4' Ba1' 71.70(14) . .
C18' N4' Ba1' 84.15(15) . .
C20 N4 C18 105.3(2) . .
C20 N4 Ba1 70.84(14) . .
C18 N4 Ba1 81.46(15) . .
N1 C1 C2 107.6(2) . .
N1 C1 C13 117.0(2) . .
C2 C1 C13 134.7(2) . .
C2' C1' N1' 108.2(2) . .
C2' C1' C13' 134.6(3) . .
N1' C1' C13' 116.5(2) . .
C1' C2' N2' 107.9(2) . .
C1' C2' C8' 134.6(3) . .
N2' C2' C8' 116.2(2) . .
N2 C2 C1 108.3(2) . .
N2 C2 C8 116.5(2) . .
C1 C2 C8 134.5(2) . .
N1 C3 N2 114.3(2) . .
N1 C3 C4 120.4(2) . .
N2 C3 C4 123.0(2) . .
N2' C3' N1' 114.8(3) . .
N2' C3' C4' 120.5(2) . .
N1' C3' C4' 122.5(2) . .
C5' C4' C6' 109.2(3) . .
C5' C4' C3' 113.4(2) . .
C6' C4' C3' 111.3(2) . .
C5' C4' C7' 108.4(3) . .
C6' C4' C7' 109.0(3) . .
C3' C4' C7' 105.5(2) . .
C6 C4 C7 107.8(2) . .
C6 C4 C3 111.3(2) . .
C7 C4 C3 113.4(2) . .
C6 C4 C5 109.3(2) . .
C7 C4 C5 108.3(2) . .
C3 C4 C5 106.6(2) . .
C4' C5' Ba1' 109.09(17) . 2_657
C4' C6' Ba1' 109.24(18) . .
C4 C6 Ba1 108.76(18) . .
C4 C7 Ba1 110.00(18) . 2_766
C2' C8' C11' 110.2(2) . .
C2' C8' C10' 110.0(2) . .
C11' C8' C10' 107.8(3) . .
C2' C8' C9' 114.9(3) . .
C11' C8' C9' 108.3(3) . .
C10' C8' C9' 105.4(2) . .
C10 C8 C9 106.1(2) . .
C10 C8 C11 111.2(2) . .
C9 C8 C11 107.5(2) . .
C10 C8 C2 114.6(2) . .
C9 C8 C2 110.4(2) . .
C11 C8 C2 107.0(2) . .
C8 C9 Ba1 115.78(17) . 2_766
C12' C11' C8' 115.8(3) . .
C12 C11 C8 116.7(3) . .
C1 C13 C15 110.7(2) . .
C1 C13 C14 113.4(2) . .
C15 C13 C14 106.4(2) . .
C1 C13 C16 110.6(2) . .
C15 C13 C16 106.7(2) . .
C14 C13 C16 108.9(2) . .
C14' C13' C15' 106.4(3) . .
C14' C13' C1' 115.8(3) . .
C15' C13' C1' 109.9(2) . .
C14' C13' C16' 110.0(3) . .
C15' C13' C16' 107.6(2) . .
C1' C13' C16' 106.9(2) . .
C13' C15' Ba1' 114.63(17) . 2_657
C17 C16 C13 114.1(2) . .
C17' C16' C13' 115.6(3) . .
N4 C18 C19 107.6(2) . .
N4 C18 C30 115.7(2) . .
C19 C18 C30 135.6(3) . .
N4 C18 Ba1 72.75(14) . .
C19 C18 Ba1 74.22(15) . .
C30 C18 Ba1 126.80(17) . .
N4' C18' C19' 108.0(2) . .
N4' C18' C30' 115.0(3) . .
C19' C18' C30' 135.8(3) . .
N4' C18' Ba1' 69.78(14) . .
C19' C18' Ba1' 76.77(15) . .
C30' C18' Ba1' 127.18(17) . .
N3 C19 C18 108.2(2) . .
N3 C19 C25 116.7(2) . .
C18 C19 C25 135.0(3) . .
N3 C19 Ba1 69.70(14) . .
C18 C19 Ba1 79.61(16) . .
C25 C19 Ba1 117.42(17) . .
N3' C19' C18' 107.9(2) . .
N3' C19' C25' 117.0(2) . .
C18' C19' C25' 134.9(2) . .
N3' C19' Ba1' 69.26(13) . .
C18' C19' Ba1' 77.20(15) . .
C25' C19' Ba1' 122.50(17) . .
N4 C20 N3 114.3(2) . .
N4 C20 C21 122.7(2) . .
N3 C20 C21 122.8(2) . .
N4 C20 Ba1 83.19(15) . .
N3 C20 Ba1 77.09(14) . .
C21 C20 Ba1 111.66(17) . .
N4' C20' N3' 114.7(2) . .
N4' C20' C21' 123.6(2) . .
N3' C20' C21' 121.5(2) . .
N4' C20' Ba1' 81.56(14) . .
N3' C20' Ba1' 80.80(14) . .
C21' C20' Ba1' 110.35(16) . .
C20 C21 C22 109.8(2) . .
C20 C21 C23 110.9(2) . .
C22 C21 C23 108.4(2) . .
C20 C21 C24 108.8(2) . .
C22 C21 C24 109.7(2) . .
C23 C21 C24 109.2(2) . .
C20' C21' C22' 110.8(2) . .
C20' C21' C23' 110.7(2) . .
C22' C21' C23' 110.1(3) . .
C20' C21' C24' 107.2(2) . .
C22' C21' C24' 109.5(2) . .
C23' C21' C24' 108.5(3) . .
C21 C23 Ba1 90.59(17) . .
C21' C23' Ba1' 86.58(16) . .
C26' C25' C19' 110.7(2) . .
C26' C25' C27' 107.1(2) . .
C19' C25' C27' 111.7(2) . .
C26' C25' C28' 107.1(2) . .
C19' C25' C28' 111.3(2) . .
C27' C25' C28' 108.6(2) . .
C26 C25 C27 107.5(3) . .
C26 C25 C28 108.0(3) . .
C27 C25 C28 107.6(2) . .
C26 C25 C19 113.2(2) . .
C27 C25 C19 110.3(2) . .
C28 C25 C19 110.1(3) . .
C29 C28 C25 115.8(3) . .
C29' C28' C25' 114.8(2) . .
C32 C30 C18 113.5(2) . .
C32 C30 C31 106.6(3) . .
C18 C30 C31 109.7(2) . .
C32 C30 C33 108.7(3) . .
C18 C30 C33 110.9(2) . .
C31 C30 C33 107.2(2) . .
C32' C30' C31' 106.1(3) . .
C32' C30' C18' 115.5(3) . .
C31' C30' C18' 109.4(2) . .
C32' C30' C33' 107.9(3) . .
C31' C30' C33' 108.8(3) . .
C18' C30' C33' 109.1(2) . .
C34 C33 C30 115.2(3) . .
C34' C33' C30' 116.0(3) . .

loop_
_geom_bond_atom_site_label_1
_geom_bond_atom_site_label_2
_geom_bond_distance
_geom_bond_site_symmetry_2
Ba1 N2 2.833(2) 2_766
Ba1 N1 2.866(2) .
Ba1 C20 2.893(2) .
Ba1 N3 2.907(2) .
Ba1 N4 3.041(2) .
Ba1 C19 3.081(3) .
Ba1 C18 3.149(3) .
Ba1 C7 3.195(3) 2_766
Ba1 C9 3.301(3) 2_766
Ba1 C23 3.384(3) .
Ba1 C6 3.397(3) .
Ba1' N1' 2.785(2) 2_657
Ba1' C20' 2.841(2) .
Ba1' N2' 2.882(2) .
Ba1' N3' 2.943(2) .
Ba1' N4' 2.960(2) .
Ba1' C19' 3.133(3) .
Ba1' C18' 3.138(3) .
Ba1' C5' 3.172(3) 2_657
Ba1' C15' 3.297(3) 2_657
Ba1' C6' 3.377(3) .
Ba1' C23' 3.419(3) .
N1 C3 1.346(3) .
N1 C1 1.398(4) .
N1' C3' 1.348(4) .
N1' C1' 1.406(4) .
N1' Ba1' 2.785(2) 2_657
N2' C3' 1.343(4) .
N2' C2' 1.404(4) .
N2 C3 1.349(3) .
N2 C2 1.397(4) .
N2 Ba1 2.833(2) 2_766
N3' C20' 1.346(4) .
N3' C19' 1.389(3) .
N3 C20 1.353(3) .
N3 C19 1.388(4) .
N4' C20' 1.346(3) .
N4' C18' 1.387(4) .
N4 C20 1.341(4) .
N4 C18 1.386(4) .
C1 C2 1.402(4) .
C1 C13 1.535(4) .
C1' C2' 1.396(4) .
C1' C13' 1.548(4) .
C2' C8' 1.531(4) .
C2 C8 1.550(4) .
C3 C4 1.526(4) .
C3' C4' 1.541(4) .
C4' C5' 1.509(4) .
C4' C6' 1.511(4) .
C4' C7' 1.549(4) .
C4 C6 1.518(4) .
C4 C7 1.518(4) .
C4 C5 1.537(4) .
C5' Ba1' 3.172(3) 2_657
C7 Ba1 3.195(3) 2_766
C8' C11' 1.532(4) .
C8' C10' 1.540(4) .
C8' C9' 1.546(4) .
C8 C10 1.534(4) .
C8 C9 1.542(4) .
C8 C11 1.545(4) .
C9 Ba1 3.301(3) 2_766
C11' C12' 1.513(5) .
C11 C12 1.528(4) .
C13 C15 1.541(4) .
C13 C14 1.542(4) .
C13 C16 1.545(4) .
C13' C14' 1.518(4) .
C13' C15' 1.545(4) .
C13' C16' 1.572(4) .
C15' Ba1' 3.297(3) 2_657
C16 C17 1.523(4) .
C16' C17' 1.516(5) .
C18 C19 1.412(4) .
C18 C30 1.534(4) .
C18' C19' 1.412(4) .
C18' C30' 1.542(4) .
C19 C25 1.548(4) .
C19' C25' 1.535(4) .
C20 C21 1.518(4) .
C20' C21' 1.524(4) .
C21 C22 1.535(4) .
C21 C23 1.536(4) .
C21 C24 1.537(4) .
C21' C22' 1.532(4) .
C21' C23' 1.532(4) .
C21' C24' 1.536(4) .
C25' C26' 1.532(4) .
C25' C27' 1.547(4) .
C25' C28' 1.551(4) .
C25 C26 1.535(4) .
C25 C27 1.539(4) .
C25 C28 1.541(4) .
C28 C29 1.529(5) .
C28' C29' 1.525(4) .
C30 C32 1.532(4) .
C30 C31 1.544(4) .
C30 C33 1.554(4) .
C30' C32' 1.534(5) .
C30' C31' 1.536(4) .
C30' C33' 1.558(4) .
C33 C34 1.520(5) .
C33' C34' 1.514(5) .
